data_4003091
loop_
_publ_author_name
'Wang, Yi'
'Bobev, Svilen'

_publ_section_title
;
 Rare-Earth Metal Substitutions in Ca9--xRExMn4Sb9 (RE = La--Nd, Sm; x
 &#x2248; 1). Synthesis and Characterization of a New Series of Narrow-Gap
 Semiconductors
;
_journal_issue 10
_journal_name_full 'Chemistry of Materials'
_journal_page_first 3518
_journal_paper_doi 10.1021/acs.chemmater.8b01316
_journal_volume 30
_journal_year 2018
_chemical_formula_sum 'Ca8.27 La0.73 Mn4 Sb9'
_chemical_formula_weight 1748.38
_space_group_IT_number 55
_space_group_name_Hall '-P 2 2ab'
_space_group_name_H-M_alt 'P b a m'
_symmetry_cell_setting orthorhombic
_symmetry_space_group_name_Hall '-P 2 2ab'
_symmetry_space_group_name_H-M 'P b a m'
_atom_sites_solution_primary direct
_atom_sites_solution_secondary difmap
_audit_creation_method SHELXL-97
_cell_angle_alpha 90.00
_cell_angle_beta 90.00
_cell_angle_gamma 90.00
_cell_formula_units_Z 2
_cell_length_a 12.4552(9)
_cell_length_b 22.1000(15)
_cell_length_c 4.6212(3)
_cell_measurement_reflns_used 2189
_cell_measurement_temperature 200(2)
_cell_measurement_theta_max 30.10
_cell_measurement_theta_min 2.46
_cell_volume 1272.03(15)
_computing_cell_refinement 'Bruker SAINT'
_computing_data_collection 'Bruker APEX2'
_computing_data_reduction 'Bruker SAINT'
_computing_molecular_graphics 'Bruker SHELXTL'
_computing_publication_material 'Bruker SHELXTL'
_computing_structure_refinement 'SHELXL-97 (Sheldrick, 1997)'
_computing_structure_solution 'SHELXS-97 (Sheldrick, 1990)'
_diffrn_ambient_temperature 200(2)
_diffrn_measured_fraction_theta_full 1.000
_diffrn_measured_fraction_theta_max 1.000
_diffrn_measurement_device_type 'Bruker APEX-II CCD'
_diffrn_measurement_method '\f and \w scans'
_diffrn_radiation_monochromator graphite
_diffrn_radiation_source 'fine-focus sealed tube'
_diffrn_radiation_type MoK\a
_diffrn_radiation_wavelength 0.71073
_diffrn_reflns_av_R_equivalents 0.0416
_diffrn_reflns_av_sigmaI/netI 0.0298
_diffrn_reflns_limit_h_max 14
_diffrn_reflns_limit_h_min -15
_diffrn_reflns_limit_k_max 27
_diffrn_reflns_limit_k_min -18
_diffrn_reflns_limit_l_max 5
_diffrn_reflns_limit_l_min -5
_diffrn_reflns_number 8567
_diffrn_reflns_theta_full 26.37
_diffrn_reflns_theta_max 26.37
_diffrn_reflns_theta_min 1.84
_diffrn_standards_number 0
_exptl_absorpt_coefficient_mu 14.138
_exptl_absorpt_correction_T_max 0.6375
_exptl_absorpt_correction_T_min 0.5048
_exptl_absorpt_correction_type multi-scan
_exptl_absorpt_process_details SADABS
_exptl_crystal_colour black
_exptl_crystal_density_diffrn 4.565
_exptl_crystal_density_method 'not measured'
_exptl_crystal_description block
_exptl_crystal_F_000 1532
_exptl_crystal_size_max 0.06
_exptl_crystal_size_mid 0.05
_exptl_crystal_size_min 0.04
_refine_diff_density_max 2.414
_refine_diff_density_min -1.213
_refine_diff_density_rms 0.243
_refine_ls_extinction_method none
_refine_ls_goodness_of_fit_ref 1.043
_refine_ls_matrix_type full
_refine_ls_number_parameters 76
_refine_ls_number_reflns 1469
_refine_ls_number_restraints 0
_refine_ls_restrained_S_all 1.043
_refine_ls_R_factor_all 0.0309
_refine_ls_R_factor_gt 0.0241
_refine_ls_shift/su_max 0.000
_refine_ls_shift/su_mean 0.000
_refine_ls_structure_factor_coef Fsqd
_refine_ls_weighting_details 'calc w=1/[\s^2^(Fo^2^)+(0.0211P)^2^+5.4895P] where P=(Fo^2^+2Fc^2^)/3'
_refine_ls_weighting_scheme calc
_refine_ls_wR_factor_gt 0.0505
_refine_ls_wR_factor_ref 0.0531
_reflns_number_gt 1261
_reflns_number_total 1469
_reflns_threshold_expression >2sigma(I)
_cod_data_source_file cm8b01316_si_002.cif
_cod_data_source_block La
_cod_depositor_comments
;
The following automatic conversions were performed:

data item '_symmetry_cell_setting' value 'Orthorhombic' was changed
to 'orthorhombic' in accordance with the
/home/data/users/saulius/crontab/automatic-downloads/current/ACS/lib/dictionaries/cif_core.dic
dictionary named 'cif_core.dic' version 2.4.2 last updated on
2011-04-26.

Automatic conversion script
Id: cif_fix_values 6909 2019-04-08 15:41:33Z antanas 
;
_cod_original_sg_symbol_H-M Pbam
_cod_database_code 4003091

loop_
_symmetry_equiv_pos_as_xyz
'x, y, z'
'-x, -y, z'
'-x+1/2, y+1/2, -z'
'x+1/2, -y+1/2, -z'
'-x, -y, -z'
'x, y, -z'
'x-1/2, -y-1/2, z'
'-x-1/2, y-1/2, z'

loop_
_atom_site_label
_atom_site_type_symbol
_atom_site_fract_x
_atom_site_fract_y
_atom_site_fract_z
_atom_site_U_iso_or_equiv
_atom_site_adp_type
_atom_site_occupancy
_atom_site_symmetry_multiplicity
_atom_site_calc_flag
_atom_site_refinement_flags
Ca1 Ca 0.0000 0.0000 0.0000 0.0142(7) Uani 0.928(5) 4 d SP
La1 La 0.0000 0.0000 0.0000 0.0142(7) Uani 0.072(5) 4 d SP
Ca2 Ca 0.36043(10) 0.36022(7) 0.5000 0.0219(5) Uani 0.835(3) 2 d SP
La2 La 0.36043(10) 0.36022(7) 0.5000 0.0219(5) Uani 0.165(3) 2 d SP
Ca3 Ca 0.05215(12) 0.40790(7) 0.5000 0.0138(6) Uani 0.962(3) 2 d SP
La3 La 0.05215(12) 0.40790(7) 0.5000 0.0138(6) Uani 0.038(3) 2 d SP
Ca4 Ca 0.11938(11) 0.23639(6) 0.5000 0.0159(5) Uani 0.877(3) 2 d SP
La4 La 0.11938(11) 0.23639(6) 0.5000 0.0159(5) Uani 0.123(3) 2 d SP
Ca5 Ca 0.27765(12) 0.10305(7) 0.0000 0.0114(3) Uani 1 2 d S
Mn1 Mn 0.21498(9) 0.45588(6) 0.0000 0.0126(3) Uani 1 2 d S
Mn2 Mn 0.37784(12) 0.25879(7) 0.0000 0.0129(3) Uani 0.815(2) 2 d SP
Mn3 Mn 0.4680(5) 0.2281(3) 0.0000 0.0129(3) Uani 0.185(2) 2 d SP
Sb1 Sb 0.0000 0.5000 0.0000 0.01136(17) Uani 1 4 d S
Sb2 Sb 0.19450(4) 0.00205(3) 0.5000 0.01282(14) Uani 1 2 d S
Sb3 Sb 0.37034(4) 0.19215(2) 0.5000 0.01231(14) Uani 1 2 d S
Sb4 Sb 0.03402(4) 0.14872(2) 0.0000 0.01051(13) Uani 1 2 d S
Sb5 Sb 0.18456(4) 0.33235(2) 0.0000 0.00989(13) Uani 1 2 d S

loop_
_atom_site_aniso_label
_atom_site_aniso_U_11
_atom_site_aniso_U_22
_atom_site_aniso_U_33
_atom_site_aniso_U_23
_atom_site_aniso_U_13
_atom_site_aniso_U_12
Ca1 0.0086(11) 0.0145(13) 0.0195(11) 0.000 0.000 0.0006(8)
La1 0.0086(11) 0.0145(13) 0.0195(11) 0.000 0.000 0.0006(8)
Ca2 0.0130(7) 0.0376(10) 0.0151(7) 0.000 0.000 0.0038(6)
La2 0.0130(7) 0.0376(10) 0.0151(7) 0.000 0.000 0.0038(6)
Ca3 0.0151(9) 0.0142(9) 0.0122(8) 0.000 0.000 0.0030(6)
La3 0.0151(9) 0.0142(9) 0.0122(8) 0.000 0.000 0.0030(6)
Ca4 0.0196(8) 0.0139(8) 0.0142(7) 0.000 0.000 -0.0064(5)
La4 0.0196(8) 0.0139(8) 0.0142(7) 0.000 0.000 -0.0064(5)
Ca5 0.0098(8) 0.0097(8) 0.0148(7) 0.000 0.000 -0.0025(7)
Mn1 0.0121(6) 0.0133(7) 0.0124(6) 0.000 0.000 -0.0007(5)
Mn2 0.0143(7) 0.0119(8) 0.0126(7) 0.000 0.000 -0.0019(6)
Mn3 0.0143(7) 0.0119(8) 0.0126(7) 0.000 0.000 -0.0019(6)
Sb1 0.0110(4) 0.0127(4) 0.0104(3) 0.000 0.000 0.0048(3)
Sb2 0.0132(3) 0.0164(3) 0.0089(2) 0.000 0.000 0.0025(2)
Sb3 0.0157(3) 0.0118(3) 0.0095(2) 0.000 0.000 -0.0001(2)
Sb4 0.0116(3) 0.0100(3) 0.0099(2) 0.000 0.000 0.0020(2)
Sb5 0.0112(3) 0.0096(3) 0.0089(2) 0.000 0.000 0.0009(2)

loop_
_atom_type_symbol
_atom_type_description
_atom_type_scat_dispersion_real
_atom_type_scat_dispersion_imag
_atom_type_scat_source
Ca Ca 0.2262 0.3064 'International Tables Vol C Tables 4.2.6.8 and 6.1.1.4'
Mn Mn 0.3368 0.7283 'International Tables Vol C Tables 4.2.6.8 and 6.1.1.4'
Sb Sb -0.5866 1.5461 'International Tables Vol C Tables 4.2.6.8 and 6.1.1.4'
La La -0.2871 2.4523 'International Tables Vol C Tables 4.2.6.8 and 6.1.1.4'

loop_
_geom_angle_atom_site_label_1
_geom_angle_atom_site_label_2
_geom_angle_atom_site_label_3
_geom_angle
_geom_angle_site_symmetry_1
_geom_angle_site_symmetry_3
Sb4 Ca1 Sb4 180.0 5 .
Sb4 Ca1 Sb2 83.918(11) 5 5
Sb4 Ca1 Sb2 96.082(11) . 5
Sb4 Ca1 Sb2 83.918(11) 5 5_556
Sb4 Ca1 Sb2 96.082(11) . 5_556
Sb2 Ca1 Sb2 87.281(14) 5 5_556
Sb4 Ca1 Sb2 96.082(11) 5 1_554
Sb4 Ca1 Sb2 83.918(11) . 1_554
Sb2 Ca1 Sb2 92.719(14) 5 1_554
Sb2 Ca1 Sb2 180.000(12) 5_556 1_554
Sb4 Ca1 Sb2 96.082(11) 5 .
Sb4 Ca1 Sb2 83.919(11) . .
Sb2 Ca1 Sb2 180.0 5 .
Sb2 Ca1 Sb2 92.719(14) 5_556 .
Sb2 Ca1 Sb2 87.281(14) 1_554 .
Sb4 Ca1 Mn1 98.01(2) 5 7_565
Sb4 Ca1 Mn1 81.99(2) . 7_565
Sb2 Ca1 Mn1 46.042(9) 5 7_565
Sb2 Ca1 Mn1 46.042(9) 5_556 7_565
Sb2 Ca1 Mn1 133.958(9) 1_554 7_565
Sb2 Ca1 Mn1 133.959(9) . 7_565
Sb4 Ca1 Mn1 81.99(2) 5 3_545
Sb4 Ca1 Mn1 98.01(2) . 3_545
Sb2 Ca1 Mn1 133.958(9) 5 3_545
Sb2 Ca1 Mn1 133.958(9) 5_556 3_545
Sb2 Ca1 Mn1 46.042(9) 1_554 3_545
Sb2 Ca1 Mn1 46.041(9) . 3_545
Mn1 Ca1 Mn1 180.00(4) 7_565 3_545
Sb4 Ca1 Ca5 130.71(2) 5 .
Sb4 Ca1 Ca5 49.29(2) . .
Sb2 Ca1 Ca5 127.715(14) 5 .
Sb2 Ca1 Ca5 127.715(14) 5_556 .
Sb2 Ca1 Ca5 52.285(14) 1_554 .
Sb2 Ca1 Ca5 52.285(14) . .
Mn1 Ca1 Ca5 131.28(3) 7_565 .
Mn1 Ca1 Ca5 48.72(3) 3_545 .
Sb4 Ca1 Ca5 49.29(2) 5 5
Sb4 Ca1 Ca5 130.71(2) . 5
Sb2 Ca1 Ca5 52.285(14) 5 5
Sb2 Ca1 Ca5 52.285(14) 5_556 5
Sb2 Ca1 Ca5 127.715(14) 1_554 5
Sb2 Ca1 Ca5 127.715(14) . 5
Mn1 Ca1 Ca5 48.72(3) 7_565 5
Mn1 Ca1 Ca5 131.28(3) 3_545 5
Ca5 Ca1 Ca5 180.0 . 5
Sb4 Ca1 Ca2 47.814(17) 5 3_545
Sb4 Ca1 Ca2 132.186(17) . 3_545
Sb2 Ca1 Ca2 84.866(15) 5 3_545
Sb2 Ca1 Ca2 131.625(19) 5_556 3_545
Sb2 Ca1 Ca2 48.375(19) 1_554 3_545
Sb2 Ca1 Ca2 95.133(15) . 3_545
Mn1 Ca1 Ca2 126.12(2) 7_565 3_545
Mn1 Ca1 Ca2 53.88(2) 3_545 3_545
Ca5 Ca1 Ca2 93.35(2) . 3_545
Ca5 Ca1 Ca2 86.65(2) 5 3_545
Sb4 Ca1 La2 132.186(17) 5 7_565
Sb4 Ca1 La2 47.814(17) . 7_565
Sb2 Ca1 La2 95.134(15) 5 7_565
Sb2 Ca1 La2 48.375(19) 5_556 7_565
Sb2 Ca1 La2 131.625(19) 1_554 7_565
Sb2 Ca1 La2 84.867(15) . 7_565
Mn1 Ca1 La2 53.88(2) 7_565 7_565
Mn1 Ca1 La2 126.12(2) 3_545 7_565
Ca5 Ca1 La2 86.65(2) . 7_565
Ca5 Ca1 La2 93.35(2) 5 7_565
Ca2 Ca1 La2 180.00(4) 3_545 7_565
Sb4 Ca2 Sb4 93.56(3) 7_666 7_665
Sb4 Ca2 Sb2 101.90(3) 7_666 3_556
Sb4 Ca2 Sb2 101.90(3) 7_665 3_556
Sb4 Ca2 Mn2 52.34(3) 7_666 1_556
Sb4 Ca2 Mn2 115.64(5) 7_665 1_556
Sb2 Ca2 Mn2 133.87(3) 3_556 1_556
Sb4 Ca2 Mn2 115.64(5) 7_666 .
Sb4 Ca2 Mn2 52.34(3) 7_665 .
Sb2 Ca2 Mn2 133.88(3) 3_556 .
Mn2 Ca2 Mn2 91.47(5) 1_556 .
Sb4 Ca2 Sb5 165.47(5) 7_666 .
Sb4 Ca2 Sb5 85.960(13) 7_665 .
Sb2 Ca2 Sb5 92.38(3) 3_556 .
Mn2 Ca2 Sb5 115.07(5) 1_556 .
Mn2 Ca2 Sb5 53.36(3) . .
Sb4 Ca2 Sb5 85.961(13) 7_666 1_556
Sb4 Ca2 Sb5 165.47(5) 7_665 1_556
Sb2 Ca2 Sb5 92.38(3) 3_556 1_556
Mn2 Ca2 Sb5 53.36(3) 1_556 1_556
Mn2 Ca2 Sb5 115.07(5) . 1_556
Sb5 Ca2 Sb5 90.88(3) . 1_556
Sb4 Ca2 Mn1 147.49(5) 7_666 .
Sb4 Ca2 Mn1 84.98(2) 7_665 .
Sb2 Ca2 Mn1 47.34(2) 3_556 .
Mn2 Ca2 Mn1 153.76(5) 1_556 .
Mn2 Ca2 Mn1 88.98(3) . .
Sb5 Ca2 Mn1 46.98(2) . .
Sb5 Ca2 Mn1 103.17(4) 1_556 .
Sb4 Ca2 Mn1 84.98(2) 7_666 1_556
Sb4 Ca2 Mn1 147.49(5) 7_665 1_556
Sb2 Ca2 Mn1 47.34(2) 3_556 1_556
Mn2 Ca2 Mn1 88.98(3) 1_556 1_556
Mn2 Ca2 Mn1 153.76(5) . 1_556
Sb5 Ca2 Mn1 103.17(4) . 1_556
Sb5 Ca2 Mn1 46.98(2) 1_556 1_556
Mn1 Ca2 Mn1 79.38(4) . 1_556
Sb4 Ca2 Sb3 85.13(3) 7_666 .
Sb4 Ca2 Sb3 85.13(3) 7_665 .
Sb2 Ca2 Sb3 169.59(4) 3_556 .
Mn2 Ca2 Sb3 45.85(3) 1_556 .
Mn2 Ca2 Sb3 45.85(3) . .
Sb5 Ca2 Sb3 80.36(3) . .
Sb5 Ca2 Sb3 80.36(3) 1_556 .
Mn1 Ca2 Sb3 126.91(3) . .
Mn1 Ca2 Sb3 126.91(3) 1_556 .
Sb4 Ca2 La4 52.91(2) 7_666 7_665
Sb4 Ca2 La4 52.91(2) 7_665 7_665
Sb2 Ca2 La4 135.82(5) 3_556 7_665
Mn2 Ca2 La4 63.93(4) 1_556 7_665
Mn2 Ca2 La4 63.92(4) . 7_665
Sb5 Ca2 La4 117.28(3) . 7_665
Sb5 Ca2 La4 117.28(3) 1_556 7_665
Mn1 Ca2 La4 137.74(2) . 7_665
Mn1 Ca2 La4 137.74(2) 1_556 7_665
Sb3 Ca2 La4 54.59(3) . 7_665
Sb4 Ca2 Ca4 52.91(2) 7_666 7_665
Sb4 Ca2 Ca4 52.91(2) 7_665 7_665
Sb2 Ca2 Ca4 135.82(5) 3_556 7_665
Mn2 Ca2 Ca4 63.93(4) 1_556 7_665
Mn2 Ca2 Ca4 63.92(4) . 7_665
Sb5 Ca2 Ca4 117.28(3) . 7_665
Sb5 Ca2 Ca4 117.28(3) 1_556 7_665
Mn1 Ca2 Ca4 137.74(2) . 7_665
Mn1 Ca2 Ca4 137.74(2) 1_556 7_665
Sb3 Ca2 Ca4 54.59(3) . 7_665
La4 Ca2 Ca4 0.00(3) 7_665 7_665
Sb1 Ca3 Sb1 94.48(4) 1_556 .
Sb1 Ca3 Sb3 107.71(4) 1_556 7_565
Sb1 Ca3 Sb3 107.71(4) . 7_565
Sb1 Ca3 Mn1 116.07(5) 1_556 .
Sb1 Ca3 Mn1 52.85(3) . .
Sb3 Ca3 Mn1 132.38(3) 7_565 .
Sb1 Ca3 Mn1 52.85(3) 1_556 1_556
Sb1 Ca3 Mn1 116.07(5) . 1_556
Sb3 Ca3 Mn1 132.38(3) 7_565 1_556
Mn1 Ca3 Mn1 90.55(5) . 1_556
Sb1 Ca3 Sb5 85.189(12) 1_556 1_556
Sb1 Ca3 Sb5 161.15(5) . 1_556
Sb3 Ca3 Sb5 90.24(4) 7_565 1_556
Mn1 Ca3 Sb5 110.58(5) . 1_556
Mn1 Ca3 Sb5 49.80(3) 1_556 1_556
Sb1 Ca3 Sb5 161.15(5) 1_556 .
Sb1 Ca3 Sb5 85.190(11) . .
Sb3 Ca3 Sb5 90.24(4) 7_565 .
Mn1 Ca3 Sb5 49.80(3) . .
Mn1 Ca3 Sb5 110.58(5) 1_556 .
Sb5 Ca3 Sb5 89.11(4) 1_556 .
Sb1 Ca3 Sb2 79.41(3) 1_556 3_556
Sb1 Ca3 Sb2 79.41(3) . 3_556
Sb3 Ca3 Sb2 169.09(5) 7_565 3_556
Mn1 Ca3 Sb2 45.56(2) . 3_556
Mn1 Ca3 Sb2 45.56(3) 1_556 3_556
Sb5 Ca3 Sb2 82.01(3) 1_556 3_556
Sb5 Ca3 Sb2 82.01(3) . 3_556
Sb1 Ca3 Ca4 132.54(2) 1_556 .
Sb1 Ca3 Ca4 132.54(2) . .
Sb3 Ca3 Ca4 58.14(3) 7_565 .
Mn1 Ca3 Ca4 100.59(4) . .
Mn1 Ca3 Ca4 100.60(4) 1_556 .
Sb5 Ca3 Ca4 52.91(2) 1_556 .
Sb5 Ca3 Ca4 52.91(2) . .
Sb2 Ca3 Ca4 110.94(4) 3_556 .
Sb1 Ca3 Ca2 111.73(4) 1_556 .
Sb1 Ca3 Ca2 111.73(4) . .
Sb3 Ca3 Ca2 120.34(5) 7_565 .
Mn1 Ca3 Ca2 59.00(3) . .
Mn1 Ca3 Ca2 59.00(3) 1_556 .
Sb5 Ca3 Ca2 51.90(2) 1_556 .
Sb5 Ca3 Ca2 51.90(2) . .
Sb2 Ca3 Ca2 48.74(3) 3_556 .
Ca4 Ca3 Ca2 62.20(4) . .
Mn3 Ca4 Mn3 97.07(18) 7_565 7_566
Mn3 Ca4 Sb4 53.81(12) 7_565 .
Mn3 Ca4 Sb4 119.51(12) 7_566 .
Mn3 Ca4 Sb4 119.51(12) 7_565 1_556
Mn3 Ca4 Sb4 53.81(12) 7_566 1_556
Sb4 Ca4 Sb4 92.55(4) . 1_556
Mn3 Ca4 Sb5 56.77(12) 7_565 .
Mn3 Ca4 Sb5 121.40(12) 7_566 .
Sb4 Ca4 Sb5 87.971(11) . .
Sb4 Ca4 Sb5 174.52(5) 1_556 .
Mn3 Ca4 Sb5 121.39(12) 7_565 1_556
Mn3 Ca4 Sb5 56.77(12) 7_566 1_556
Sb4 Ca4 Sb5 174.52(5) . 1_556
Sb4 Ca4 Sb5 87.971(11) 1_556 1_556
Sb5 Ca4 Sb5 91.00(4) . 1_556
Mn3 Ca4 Sb3 131.26(9) 7_565 .
Mn3 Ca4 Sb3 131.26(9) 7_566 .
Sb4 Ca4 Sb3 97.84(3) . .
Sb4 Ca4 Sb3 97.84(3) 1_556 .
Sb5 Ca4 Sb3 87.49(3) . .
Sb5 Ca4 Sb3 87.49(3) 1_556 .
Mn3 Ca4 Sb3 48.68(9) 7_565 7_565
Mn3 Ca4 Sb3 48.68(9) 7_566 7_565
Sb4 Ca4 Sb3 88.78(3) . 7_565
Sb4 Ca4 Sb3 88.78(3) 1_556 7_565
Sb5 Ca4 Sb3 85.77(3) . 7_565
Sb5 Ca4 Sb3 85.77(3) 1_556 7_565
Sb3 Ca4 Sb3 170.39(4) . 7_565
Mn3 Ca4 Mn2 18.56(12) 7_565 7_565
Mn3 Ca4 Mn2 87.97(10) 7_566 7_565
Sb4 Ca4 Mn2 46.64(3) . 7_565
Sb4 Ca4 Mn2 101.15(4) 1_556 7_565
Sb5 Ca4 Mn2 75.29(3) . 7_565
Sb5 Ca4 Mn2 127.92(4) 1_556 7_565
Sb3 Ca4 Mn2 139.90(2) . 7_565
Sb3 Ca4 Mn2 44.01(2) 7_565 7_565
Mn3 Ca4 Mn2 87.97(10) 7_565 7_566
Mn3 Ca4 Mn2 18.56(12) 7_566 7_566
Sb4 Ca4 Mn2 101.15(4) . 7_566
Sb4 Ca4 Mn2 46.64(3) 1_556 7_566
Sb5 Ca4 Mn2 127.92(4) . 7_566
Sb5 Ca4 Mn2 75.29(3) 1_556 7_566
Sb3 Ca4 Mn2 139.90(2) . 7_566
Sb3 Ca4 Mn2 44.01(2) 7_565 7_566
Mn2 Ca4 Mn2 75.02(4) 7_565 7_566
Mn3 Ca4 La2 68.34(12) 7_565 7_565
Mn3 Ca4 La2 68.34(12) 7_566 7_565
Sb4 Ca4 La2 52.28(2) . 7_565
Sb4 Ca4 La2 52.28(2) 1_556 7_565
Sb5 Ca4 La2 124.77(3) . 7_565
Sb5 Ca4 La2 124.77(3) 1_556 7_565
Sb3 Ca4 La2 129.12(5) . 7_565
Sb3 Ca4 La2 60.49(3) 7_565 7_565
Mn2 Ca4 La2 49.79(3) 7_565 7_565
Mn2 Ca4 La2 49.79(3) 7_566 7_565
Mn3 Ca4 Ca2 68.34(12) 7_565 7_565
Mn3 Ca4 Ca2 68.34(12) 7_566 7_565
Sb4 Ca4 Ca2 52.28(2) . 7_565
Sb4 Ca4 Ca2 52.28(2) 1_556 7_565
Sb5 Ca4 Ca2 124.77(3) . 7_565
Sb5 Ca4 Ca2 124.77(3) 1_556 7_565
Sb3 Ca4 Ca2 129.12(5) . 7_565
Sb3 Ca4 Ca2 60.49(3) 7_565 7_565
Mn2 Ca4 Ca2 49.79(3) 7_565 7_565
Mn2 Ca4 Ca2 49.79(3) 7_566 7_565
La2 Ca4 Ca2 0.00(4) 7_565 7_565
Sb4 Ca5 Sb3 98.39(4) . 1_554
Sb4 Ca5 Sb3 98.39(4) . .
Sb3 Ca5 Sb3 90.70(4) 1_554 .
Sb4 Ca5 Mn1 110.01(5) . 3_545
Sb3 Ca5 Mn1 126.58(3) 1_554 3_545
Sb3 Ca5 Mn1 126.58(3) . 3_545
Sb4 Ca5 Sb2 85.27(3) . 1_554
Sb3 Ca5 Sb2 91.316(11) 1_554 1_554
Sb3 Ca5 Sb2 175.52(5) . 1_554
Mn1 Ca5 Sb2 49.28(2) 3_545 1_554
Sb4 Ca5 Sb2 85.27(3) . .
Sb3 Ca5 Sb2 175.52(5) 1_554 .
Sb3 Ca5 Sb2 91.317(11) . .
Mn1 Ca5 Sb2 49.28(2) 3_545 .
Sb2 Ca5 Sb2 86.40(4) 1_554 .
Sb4 Ca5 Sb1 158.97(5) . 3_545
Sb3 Ca5 Sb1 96.35(3) 1_554 3_545
Sb3 Ca5 Sb1 96.35(3) . 3_545
Mn1 Ca5 Sb1 48.95(3) 3_545 3_545
Sb2 Ca5 Sb1 79.46(3) 1_554 3_545
Sb2 Ca5 Sb1 79.45(3) . 3_545
Sb4 Ca5 Mn3 112.24(12) . .
Sb3 Ca5 Mn3 46.25(3) 1_554 .
Sb3 Ca5 Mn3 46.25(3) . .
Mn1 Ca5 Mn3 137.75(12) 3_545 .
Sb2 Ca5 Mn3 134.56(4) 1_554 .
Sb2 Ca5 Mn3 134.56(4) . .
Sb1 Ca5 Mn3 88.79(11) 3_545 .
Sb4 Ca5 Mn2 91.53(5) . .
Sb3 Ca5 Mn2 46.28(2) 1_554 .
Sb3 Ca5 Mn2 46.28(2) . .
Mn1 Ca5 Mn2 158.45(6) 3_545 .
Sb2 Ca5 Mn2 136.57(2) 1_554 .
Sb2 Ca5 Mn2 136.57(2) . .
Sb1 Ca5 Mn2 109.50(5) 3_545 .
Mn3 Ca5 Mn2 20.71(11) . .
Sb4 Ca5 La3 143.45(3) . 7_665
Sb3 Ca5 La3 98.00(4) 1_554 7_665
Sb3 Ca5 La3 48.99(3) . 7_665
Mn1 Ca5 La3 85.31(4) 3_545 7_665
Sb2 Ca5 La3 126.71(5) 1_554 7_665
Sb2 Ca5 La3 80.35(3) . 7_665
Sb1 Ca5 La3 47.47(3) 3_545 7_665
Mn3 Ca5 La3 60.38(9) . 7_665
Mn2 Ca5 La3 76.89(4) . 7_665
Sb4 Ca5 Ca3 143.45(3) . 7_665
Sb3 Ca5 Ca3 98.00(4) 1_554 7_665
Sb3 Ca5 Ca3 48.99(3) . 7_665
Mn1 Ca5 Ca3 85.31(4) 3_545 7_665
Sb2 Ca5 Ca3 126.71(5) 1_554 7_665
Sb2 Ca5 Ca3 80.35(3) . 7_665
Sb1 Ca5 Ca3 47.47(3) 3_545 7_665
Mn3 Ca5 Ca3 60.38(9) . 7_665
Mn2 Ca5 Ca3 76.89(4) . 7_665
La3 Ca5 Ca3 0.00(5) 7_665 7_665
Sb4 Ca5 Ca3 143.45(3) . 7_664
Sb3 Ca5 Ca3 48.99(3) 1_554 7_664
Sb3 Ca5 Ca3 98.00(4) . 7_664
Mn1 Ca5 Ca3 85.31(4) 3_545 7_664
Sb2 Ca5 Ca3 80.35(3) 1_554 7_664
Sb2 Ca5 Ca3 126.71(5) . 7_664
Sb1 Ca5 Ca3 47.47(3) 3_545 7_664
Mn3 Ca5 Ca3 60.38(9) . 7_664
Mn2 Ca5 Ca3 76.89(4) . 7_664
La3 Ca5 Ca3 67.97(3) 7_665 7_664
Ca3 Ca5 Ca3 67.97(3) 7_665 7_664
Sb5 Mn1 Sb2 114.92(3) . 3_556
Sb5 Mn1 Sb2 114.92(3) . 3
Sb2 Mn1 Sb2 113.30(5) 3_556 3
Sb5 Mn1 Sb1 102.11(4) . .
Sb2 Mn1 Sb1 104.88(3) 3_556 .
Sb2 Mn1 Sb1 104.88(3) 3 .
Sb5 Mn1 La3 65.88(3) . 1_554
Sb2 Mn1 La3 165.46(5) 3_556 1_554
Sb2 Mn1 La3 77.35(2) 3 1_554
Sb1 Mn1 La3 61.68(3) . 1_554
Sb5 Mn1 Ca3 65.88(3) . 1_554
Sb2 Mn1 Ca3 165.46(5) 3_556 1_554
Sb2 Mn1 Ca3 77.35(2) 3 1_554
Sb1 Mn1 Ca3 61.68(3) . 1_554
La3 Mn1 Ca3 0.00(7) 1_554 1_554
Sb5 Mn1 Ca3 65.88(3) . .
Sb2 Mn1 Ca3 77.35(2) 3_556 .
Sb2 Mn1 Ca3 165.46(5) 3 .
Sb1 Mn1 Ca3 61.68(3) . .
La3 Mn1 Ca3 90.55(5) 1_554 .
Ca3 Mn1 Ca3 90.55(5) 1_554 .
Sb5 Mn1 Ca5 173.72(5) . 3
Sb2 Mn1 Ca5 67.65(3) 3_556 3
Sb2 Mn1 Ca5 67.65(3) 3 3
Sb1 Mn1 Ca5 71.61(4) . 3
La3 Mn1 Ca5 110.09(4) 1_554 3
Ca3 Mn1 Ca5 110.09(4) 1_554 3
Ca3 Mn1 Ca5 110.09(4) . 3
Sb5 Mn1 Ca2 59.34(3) . .
Sb2 Mn1 Ca2 58.53(3) 3_556 .
Sb2 Mn1 Ca2 123.02(4) 3 .
Sb1 Mn1 Ca2 132.10(3) . .
La3 Mn1 Ca2 125.13(5) 1_554 .
Ca3 Mn1 Ca2 125.13(5) 1_554 .
Ca3 Mn1 Ca2 70.61(3) . .
Ca5 Mn1 Ca2 124.75(4) 3 .
Sb5 Mn1 La2 59.34(3) . 1_554
Sb2 Mn1 La2 123.02(4) 3_556 1_554
Sb2 Mn1 La2 58.53(3) 3 1_554
Sb1 Mn1 La2 132.10(3) . 1_554
La3 Mn1 La2 70.61(3) 1_554 1_554
Ca3 Mn1 La2 70.61(3) 1_554 1_554
Ca3 Mn1 La2 125.13(5) . 1_554
Ca5 Mn1 La2 124.75(4) 3 1_554
Ca2 Mn1 La2 79.38(4) . 1_554
Mn3 Mn2 Sb3 75.60(15) . .
Mn3 Mn2 Sb3 75.60(15) . 1_554
Sb3 Mn2 Sb3 114.87(6) . 1_554
Mn3 Mn2 Sb4 77.6(3) . 7_665
Sb3 Mn2 Sb4 114.37(3) . 7_665
Sb3 Mn2 Sb4 114.37(3) 1_554 7_665
Mn3 Mn2 Sb5 177.1(3) . .
Sb3 Mn2 Sb5 105.81(4) . .
Sb3 Mn2 Sb5 105.81(4) 1_554 .
Sb4 Mn2 Sb5 99.55(5) 7_665 .
Mn3 Mn2 La2 114.63(19) . 1_554
Sb3 Mn2 La2 167.02(5) . 1_554
Sb3 Mn2 La2 76.55(2) 1_554 1_554
Sb4 Mn2 La2 62.81(3) 7_665 1_554
Sb5 Mn2 La2 63.61(3) . 1_554
Mn3 Mn2 Ca2 114.63(19) . 1_554
Sb3 Mn2 Ca2 167.02(5) . 1_554
Sb3 Mn2 Ca2 76.55(2) 1_554 1_554
Sb4 Mn2 Ca2 62.81(3) 7_665 1_554
Sb5 Mn2 Ca2 63.61(3) . 1_554
La2 Mn2 Ca2 0.00(6) 1_554 1_554
Mn3 Mn2 Ca2 114.63(19) . .
Sb3 Mn2 Ca2 76.55(2) . .
Sb3 Mn2 Ca2 167.02(5) 1_554 .
Sb4 Mn2 Ca2 62.81(3) 7_665 .
Sb5 Mn2 Ca2 63.61(3) . .
La2 Mn2 Ca2 91.47(5) 1_554 .
Ca2 Mn2 Ca2 91.47(5) 1_554 .
Mn3 Mn2 Ca5 78.8(3) . .
Sb3 Mn2 Ca5 58.89(3) . .
Sb3 Mn2 Ca5 58.89(3) 1_554 .
Sb4 Mn2 Ca5 156.35(6) 7_665 .
Sb5 Mn2 Ca5 104.10(5) . .
La2 Mn2 Ca5 129.07(3) 1_554 .
Ca2 Mn2 Ca5 129.07(3) 1_554 .
Ca2 Mn2 Ca5 129.07(3) . .
Mn3 Mn2 Ca4 48.39(17) . 7_665
Sb3 Mn2 Ca4 61.90(3) . 7_665
Sb3 Mn2 Ca4 123.73(5) 1_554 7_665
Sb4 Mn2 Ca4 55.47(3) 7_665 7_665
Sb5 Mn2 Ca4 129.89(4) . 7_665
La2 Mn2 Ca4 118.02(5) 1_554 7_665
Ca2 Mn2 Ca4 118.02(5) 1_554 7_665
Ca2 Mn2 Ca4 66.28(3) . 7_665
Ca5 Mn2 Ca4 107.25(4) . 7_665
Mn3 Mn2 Ca4 48.39(17) . 7_664
Sb3 Mn2 Ca4 123.73(5) . 7_664
Sb3 Mn2 Ca4 61.90(3) 1_554 7_664
Sb4 Mn2 Ca4 55.47(3) 7_665 7_664
Sb5 Mn2 Ca4 129.89(4) . 7_664
La2 Mn2 Ca4 66.28(3) 1_554 7_664
Ca2 Mn2 Ca4 66.28(3) 1_554 7_664
Ca2 Mn2 Ca4 118.02(5) . 7_664
Ca5 Mn2 Ca4 107.25(4) . 7_664
Ca4 Mn2 Ca4 75.02(4) 7_665 7_664
Mn2 Mn3 Sb3 76.63(19) . .
Mn2 Mn3 Sb3 76.63(19) . 1_554
Sb3 Mn3 Sb3 115.7(2) . 1_554
Mn2 Mn3 Sb4 75.7(3) . 7_665
Sb3 Mn3 Sb4 114.03(15) . 7_665
Sb3 Mn3 Sb4 114.04(15) 1_554 7_665
Mn2 Mn3 Sb5 175.2(4) . 7_665
Sb3 Mn3 Sb5 105.69(16) . 7_665
Sb3 Mn3 Sb5 105.69(16) 1_554 7_665
Sb4 Mn3 Sb5 99.6(2) 7_665 7_665
Mn2 Mn3 Ca4 113.0(2) . 7_665
Sb3 Mn3 Ca4 73.28(4) . 7_665
Sb3 Mn3 Ca4 168.8(2) 1_554 7_665
Sb4 Mn3 Ca4 65.14(12) 7_665 7_665
Sb5 Mn3 Ca4 64.23(12) 7_665 7_665
Mn2 Mn3 La4 113.0(2) . 7_665
Sb3 Mn3 La4 73.28(4) . 7_665
Sb3 Mn3 La4 168.8(2) 1_554 7_665
Sb4 Mn3 La4 65.14(12) 7_665 7_665
Sb5 Mn3 La4 64.23(12) 7_665 7_665
Ca4 Mn3 La4 0.00(5) 7_665 7_665
Mn2 Mn3 La4 113.0(2) . 7_664
Sb3 Mn3 La4 168.8(2) . 7_664
Sb3 Mn3 La4 73.28(4) 1_554 7_664
Sb4 Mn3 La4 65.14(12) 7_665 7_664
Sb5 Mn3 La4 64.23(12) 7_665 7_664
Ca4 Mn3 La4 97.06(18) 7_665 7_664
La4 Mn3 La4 97.06(18) 7_665 7_664
Mn2 Mn3 Ca4 113.0(2) . 7_664
Sb3 Mn3 Ca4 168.8(2) . 7_664
Sb3 Mn3 Ca4 73.28(4) 1_554 7_664
Sb4 Mn3 Ca4 65.14(12) 7_665 7_664
Sb5 Mn3 Ca4 64.23(12) 7_665 7_664
Ca4 Mn3 Ca4 97.06(18) 7_665 7_664
La4 Mn3 Ca4 97.06(18) 7_665 7_664
La4 Mn3 Ca4 0.00(5) 7_664 7_664
Mn2 Mn3 Ca5 80.5(3) . .
Sb3 Mn3 Ca5 59.26(12) . .
Sb3 Mn3 Ca5 59.26(12) 1_554 .
Sb4 Mn3 Ca5 156.2(2) 7_665 .
Sb5 Mn3 Ca5 104.29(19) 7_665 .
Ca4 Mn3 Ca5 126.25(12) 7_665 .
La4 Mn3 Ca5 126.25(12) 7_665 .
La4 Mn3 Ca5 126.25(12) 7_664 .
Ca4 Mn3 Ca5 126.25(12) 7_664 .
Mn1 Sb1 Mn1 180.0 5_565 .
Mn1 Sb1 La3 65.47(3) 5_565 5_566
Mn1 Sb1 La3 114.53(3) . 5_566
Mn1 Sb1 La3 114.53(3) 5_565 1_554
Mn1 Sb1 La3 65.47(3) . 1_554
La3 Sb1 La3 180.00(4) 5_566 1_554
Mn1 Sb1 Ca3 114.53(3) 5_565 1_554
Mn1 Sb1 Ca3 65.47(3) . 1_554
La3 Sb1 Ca3 180.00(4) 5_566 1_554
La3 Sb1 Ca3 0.00(4) 1_554 1_554
Mn1 Sb1 Ca3 65.47(3) 5_565 5_566
Mn1 Sb1 Ca3 114.53(3) . 5_566
La3 Sb1 Ca3 0.00(7) 5_566 5_566
La3 Sb1 Ca3 180.00(4) 1_554 5_566
Ca3 Sb1 Ca3 180.00(4) 1_554 5_566
Mn1 Sb1 La3 65.47(3) 5_565 5_565
Mn1 Sb1 La3 114.53(3) . 5_565
La3 Sb1 La3 94.48(4) 5_566 5_565
La3 Sb1 La3 85.52(4) 1_554 5_565
Ca3 Sb1 La3 85.52(4) 1_554 5_565
Ca3 Sb1 La3 94.48(4) 5_566 5_565
Mn1 Sb1 Ca3 65.47(3) 5_565 5_565
Mn1 Sb1 Ca3 114.53(3) . 5_565
La3 Sb1 Ca3 94.48(4) 5_566 5_565
La3 Sb1 Ca3 85.52(4) 1_554 5_565
Ca3 Sb1 Ca3 85.52(4) 1_554 5_565
Ca3 Sb1 Ca3 94.48(4) 5_566 5_565
La3 Sb1 Ca3 0.00(7) 5_565 5_565
Mn1 Sb1 Ca3 114.53(3) 5_565 .
Mn1 Sb1 Ca3 65.47(3) . .
La3 Sb1 Ca3 85.52(4) 5_566 .
La3 Sb1 Ca3 94.48(4) 1_554 .
Ca3 Sb1 Ca3 94.48(4) 1_554 .
Ca3 Sb1 Ca3 85.52(4) 5_566 .
La3 Sb1 Ca3 180.0 5_565 .
Ca3 Sb1 Ca3 180.0 5_565 .
Mn1 Sb1 Ca5 120.56(4) 5_565 3
Mn1 Sb1 Ca5 59.44(4) . 3
La3 Sb1 Ca5 75.44(3) 5_566 3
La3 Sb1 Ca5 104.56(3) 1_554 3
Ca3 Sb1 Ca5 104.56(3) 1_554 3
Ca3 Sb1 Ca5 75.44(3) 5_566 3
La3 Sb1 Ca5 75.44(3) 5_565 3
Ca3 Sb1 Ca5 75.44(3) 5_565 3
Ca3 Sb1 Ca5 104.56(3) . 3
Mn1 Sb1 Ca5 59.44(4) 5_565 7_565
Mn1 Sb1 Ca5 120.56(4) . 7_565
La3 Sb1 Ca5 104.56(3) 5_566 7_565
La3 Sb1 Ca5 75.44(3) 1_554 7_565
Ca3 Sb1 Ca5 75.44(3) 1_554 7_565
Ca3 Sb1 Ca5 104.56(3) 5_566 7_565
La3 Sb1 Ca5 104.56(3) 5_565 7_565
Ca3 Sb1 Ca5 104.56(3) 5_565 7_565
Ca3 Sb1 Ca5 75.44(3) . 7_565
Ca5 Sb1 Ca5 180.0 3 7_565
Mn1 Sb2 Mn1 113.30(5) 3_546 3_545
Mn1 Sb2 La2 74.13(3) 3_546 3_546
Mn1 Sb2 La2 74.13(3) 3_545 3_546
Mn1 Sb2 Ca2 74.13(3) 3_546 3_546
Mn1 Sb2 Ca2 74.13(3) 3_545 3_546
La2 Sb2 Ca2 0.00(4) 3_546 3_546
Mn1 Sb2 Ca1 150.05(3) 3_546 .
Mn1 Sb2 Ca1 73.35(2) 3_545 .
La2 Sb2 Ca1 80.356(19) 3_546 .
Ca2 Sb2 Ca1 80.356(19) 3_546 .
Mn1 Sb2 La1 73.35(2) 3_546 1_556
Mn1 Sb2 La1 150.05(3) 3_545 1_556
La2 Sb2 La1 80.356(19) 3_546 1_556
Ca2 Sb2 La1 80.356(19) 3_546 1_556
Ca1 Sb2 La1 87.280(14) . 1_556
Mn1 Sb2 Ca1 73.35(2) 3_546 1_556
Mn1 Sb2 Ca1 150.05(3) 3_545 1_556
La2 Sb2 Ca1 80.356(19) 3_546 1_556
Ca2 Sb2 Ca1 80.356(19) 3_546 1_556
Ca1 Sb2 Ca1 87.280(14) . 1_556
La1 Sb2 Ca1 0.0 1_556 1_556
Mn1 Sb2 Ca5 63.06(3) 3_546 1_556
Mn1 Sb2 Ca5 133.68(4) 3_545 1_556
La2 Sb2 Ca5 135.36(2) 3_546 1_556
Ca2 Sb2 Ca5 135.36(2) 3_546 1_556
Ca1 Sb2 Ca5 134.70(3) . 1_556
La1 Sb2 Ca5 76.03(2) 1_556 1_556
Ca1 Sb2 Ca5 76.03(2) 1_556 1_556
Mn1 Sb2 Ca5 133.68(4) 3_546 .
Mn1 Sb2 Ca5 63.07(3) 3_545 .
La2 Sb2 Ca5 135.36(2) 3_546 .
Ca2 Sb2 Ca5 135.36(2) 3_546 .
Ca1 Sb2 Ca5 76.03(2) . .
La1 Sb2 Ca5 134.70(3) 1_556 .
Ca1 Sb2 Ca5 134.70(3) 1_556 .
Ca5 Sb2 Ca5 86.40(4) 1_556 .
Mn1 Sb2 La3 57.09(2) 3_546 3_546
Mn1 Sb2 La3 57.09(2) 3_545 3_546
La2 Sb2 La3 68.91(3) 3_546 3_546
Ca2 Sb2 La3 68.91(3) 3_546 3_546
Ca1 Sb2 La3 126.628(16) . 3_546
La1 Sb2 La3 126.628(16) 1_556 3_546
Ca1 Sb2 La3 126.628(16) 1_556 3_546
Ca5 Sb2 La3 96.19(3) 1_556 3_546
Ca5 Sb2 La3 96.19(3) . 3_546
Mn1 Sb2 Ca3 57.09(2) 3_546 3_546
Mn1 Sb2 Ca3 57.09(2) 3_545 3_546
La2 Sb2 Ca3 68.91(3) 3_546 3_546
Ca2 Sb2 Ca3 68.91(3) 3_546 3_546
Ca1 Sb2 Ca3 126.628(16) . 3_546
La1 Sb2 Ca3 126.628(16) 1_556 3_546
Ca1 Sb2 Ca3 126.628(16) 1_556 3_546
Ca5 Sb2 Ca3 96.19(3) 1_556 3_546
Ca5 Sb2 Ca3 96.19(3) . 3_546
La3 Sb2 Ca3 0.00(4) 3_546 3_546
Mn3 Sb3 Mn3 115.7(2) . 1_556
Mn3 Sb3 Mn2 27.76(14) . .
Mn3 Sb3 Mn2 122.82(13) 1_556 .
Mn3 Sb3 Mn2 122.82(13) . 1_556
Mn3 Sb3 Mn2 27.76(14) 1_556 1_556
Mn2 Sb3 Mn2 114.87(6) . 1_556
Mn3 Sb3 La3 83.35(14) . 7_665
Mn3 Sb3 La3 83.35(14) 1_556 7_665
Mn2 Sb3 La3 110.54(3) . 7_665
Mn2 Sb3 La3 110.54(3) 1_556 7_665
Mn3 Sb3 Ca3 83.35(14) . 7_665
Mn3 Sb3 Ca3 83.35(14) 1_556 7_665
Mn2 Sb3 Ca3 110.54(3) . 7_665
Mn2 Sb3 Ca3 110.54(3) 1_556 7_665
La3 Sb3 Ca3 0.00(4) 7_665 7_665
Mn3 Sb3 Ca5 74.49(12) . .
Mn3 Sb3 Ca5 159.56(14) 1_556 .
Mn2 Sb3 Ca5 74.83(3) . .
Mn2 Sb3 Ca5 159.61(4) 1_556 .
La3 Sb3 Ca5 80.26(4) 7_665 .
Ca3 Sb3 Ca5 80.26(4) 7_665 .
Mn3 Sb3 Ca5 159.56(14) . 1_556
Mn3 Sb3 Ca5 74.49(12) 1_556 1_556
Mn2 Sb3 Ca5 159.61(4) . 1_556
Mn2 Sb3 Ca5 74.83(3) 1_556 1_556
La3 Sb3 Ca5 80.26(4) 7_665 1_556
Ca3 Sb3 Ca5 80.26(4) 7_665 1_556
Ca5 Sb3 Ca5 90.70(4) . 1_556
Mn3 Sb3 Ca4 109.80(13) . .
Mn3 Sb3 Ca4 109.80(13) 1_556 .
Mn2 Sb3 Ca4 82.66(4) . .
Mn2 Sb3 Ca4 82.65(4) 1_556 .
La3 Sb3 Ca4 153.05(4) 7_665 .
Ca3 Sb3 Ca4 153.05(4) 7_665 .
Ca5 Sb3 Ca4 80.90(3) . .
Ca5 Sb3 Ca4 80.90(3) 1_556 .
Mn3 Sb3 Ca4 58.04(12) . 7_665
Mn3 Sb3 Ca4 58.04(12) 1_556 7_665
Mn2 Sb3 Ca4 74.09(3) . 7_665
Mn2 Sb3 Ca4 74.09(3) 1_556 7_665
La3 Sb3 Ca4 71.30(4) 7_665 7_665
Ca3 Sb3 Ca4 71.30(4) 7_665 7_665
Ca5 Sb3 Ca4 126.29(3) . 7_665
Ca5 Sb3 Ca4 126.29(3) 1_556 7_665
Ca4 Sb3 Ca4 135.646(18) . 7_665
Mn3 Sb3 La4 58.04(12) . 7_665
Mn3 Sb3 La4 58.04(12) 1_556 7_665
Mn2 Sb3 La4 74.09(3) . 7_665
Mn2 Sb3 La4 74.09(3) 1_556 7_665
La3 Sb3 La4 71.30(4) 7_665 7_665
Ca3 Sb3 La4 71.30(4) 7_665 7_665
Ca5 Sb3 La4 126.29(3) . 7_665
Ca5 Sb3 La4 126.29(3) 1_556 7_665
Ca4 Sb3 La4 135.646(18) . 7_665
Ca4 Sb3 La4 0.00(4) 7_665 7_665
Mn2 Sb4 Mn3 26.79(14) 7_565 7_565
Mn2 Sb4 La2 64.85(3) 7_565 7_564
Mn3 Sb4 La2 82.10(9) 7_565 7_564
Mn2 Sb4 Ca2 64.85(3) 7_565 7_564
Mn3 Sb4 Ca2 82.10(9) 7_565 7_564
La2 Sb4 Ca2 0.00(3) 7_564 7_564
Mn2 Sb4 La2 64.85(3) 7_565 7_565
Mn3 Sb4 La2 82.10(9) 7_565 7_565
La2 Sb4 La2 93.57(3) 7_564 7_565
Ca2 Sb4 La2 93.57(3) 7_564 7_565
Mn2 Sb4 Ca2 64.85(3) 7_565 7_565
Mn3 Sb4 Ca2 82.10(9) 7_565 7_565
La2 Sb4 Ca2 93.57(3) 7_564 7_565
Ca2 Sb4 Ca2 93.57(3) 7_564 7_565
La2 Sb4 Ca2 0.00(6) 7_565 7_565
Mn2 Sb4 La4 77.89(3) 7_565 1_554
Mn3 Sb4 La4 61.05(8) 7_565 1_554
La2 Sb4 La4 74.80(3) 7_564 1_554
Ca2 Sb4 La4 74.80(3) 7_564 1_554
La2 Sb4 La4 142.29(4) 7_565 1_554
Ca2 Sb4 La4 142.29(4) 7_565 1_554
Mn2 Sb4 Ca4 77.89(3) 7_565 1_554
Mn3 Sb4 Ca4 61.05(8) 7_565 1_554
La2 Sb4 Ca4 74.80(3) 7_564 1_554
Ca2 Sb4 Ca4 74.80(3) 7_564 1_554
La2 Sb4 Ca4 142.29(4) 7_565 1_554
Ca2 Sb4 Ca4 142.29(4) 7_565 1_554
La4 Sb4 Ca4 0.00(6) 1_554 1_554
Mn2 Sb4 Ca4 77.89(3) 7_565 .
Mn3 Sb4 Ca4 61.05(8) 7_565 .
La2 Sb4 Ca4 142.29(4) 7_564 .
Ca2 Sb4 Ca4 142.29(4) 7_564 .
La2 Sb4 Ca4 74.80(3) 7_565 .
Ca2 Sb4 Ca4 74.80(3) 7_565 .
La4 Sb4 Ca4 92.55(4) 1_554 .
Ca4 Sb4 Ca4 92.55(4) 1_554 .
Mn2 Sb4 Ca5 151.98(5) 7_565 .
Mn3 Sb4 Ca5 125.19(14) 7_565 .
La2 Sb4 Ca5 128.86(2) 7_564 .
Ca2 Sb4 Ca5 128.86(2) 7_564 .
La2 Sb4 Ca5 128.86(2) 7_565 .
Ca2 Sb4 Ca5 128.86(2) 7_565 .
La4 Sb4 Ca5 82.86(3) 1_554 .
Ca4 Sb4 Ca5 82.86(3) 1_554 .
Ca4 Sb4 Ca5 82.86(3) . .
Mn1 Sb5 Mn2 116.13(4) . .
Mn1 Sb5 Mn3 124.24(13) . 7_565
Mn2 Sb5 Mn3 119.63(13) . 7_565
Mn1 Sb5 Ca4 133.06(2) . .
Mn2 Sb5 Ca4 80.87(3) . .
Mn3 Sb5 Ca4 59.00(7) 7_565 .
Mn1 Sb5 La4 133.07(2) . 1_554
Mn2 Sb5 La4 80.87(3) . 1_554
Mn3 Sb5 La4 59.00(7) 7_565 1_554
Ca4 Sb5 La4 91.00(4) . 1_554
Mn1 Sb5 Ca4 133.07(2) . 1_554
Mn2 Sb5 Ca4 80.87(3) . 1_554
Mn3 Sb5 Ca4 59.00(7) 7_565 1_554
Ca4 Sb5 Ca4 91.00(4) . 1_554
La4 Sb5 Ca4 0.00(5) 1_554 1_554
Mn1 Sb5 Ca2 73.68(3) . .
Mn2 Sb5 Ca2 63.03(3) . .
Mn3 Sb5 Ca2 133.60(3) 7_565 .
Ca4 Sb5 Ca2 77.61(3) . .
La4 Sb5 Ca2 143.30(4) 1_554 .
Ca4 Sb5 Ca2 143.30(4) 1_554 .
Mn1 Sb5 Ca2 73.68(3) . 1_554
Mn2 Sb5 Ca2 63.03(3) . 1_554
Mn3 Sb5 Ca2 133.60(3) 7_565 1_554
Ca4 Sb5 Ca2 143.30(4) . 1_554
La4 Sb5 Ca2 77.61(3) 1_554 1_554
Ca4 Sb5 Ca2 77.61(3) 1_554 1_554
Ca2 Sb5 Ca2 90.88(3) . 1_554
Mn1 Sb5 La2 73.68(3) . 1_554
Mn2 Sb5 La2 63.03(3) . 1_554
Mn3 Sb5 La2 133.60(3) 7_565 1_554
Ca4 Sb5 La2 143.30(4) . 1_554
La4 Sb5 La2 77.61(3) 1_554 1_554
Ca4 Sb5 La2 77.61(3) 1_554 1_554
Ca2 Sb5 La2 90.88(3) . 1_554
Ca2 Sb5 La2 0.00(6) 1_554 1_554
Mn1 Sb5 Ca3 64.32(3) . .
Mn2 Sb5 Ca3 134.32(2) . .
Mn3 Sb5 Ca3 77.07(9) 7_565 .
Ca4 Sb5 Ca3 72.90(3) . .
La4 Sb5 Ca3 134.97(4) 1_554 .
Ca4 Sb5 Ca3 134.97(4) 1_554 .
Ca2 Sb5 Ca3 75.05(3) . .
Ca2 Sb5 Ca3 137.89(4) 1_554 .
La2 Sb5 Ca3 137.89(4) 1_554 .

loop_
_geom_bond_atom_site_label_1
_geom_bond_atom_site_label_2
_geom_bond_distance
_geom_bond_site_symmetry_2
Ca1 Sb4 3.3138(6) 5
Ca1 Sb4 3.3138(6) .
Ca1 Sb2 3.3480(4) 5
Ca1 Sb2 3.3480(4) 5_556
Ca1 Sb2 3.3480(4) 1_554
Ca1 Sb2 3.3481(4) .
Ca1 Mn1 3.6815(12) 7_565
Ca1 Mn1 3.6815(12) 3_545
Ca1 Ca5 4.1407(16) .
Ca1 Ca5 4.1407(16) 5
Ca1 Ca2 4.2312(12) 3_545
Ca1 La2 4.2312(12) 7_565
Ca2 Sb4 3.1706(9) 7_666
Ca2 Sb4 3.1706(9) 7_665
Ca2 Sb2 3.2082(16) 3_556
Ca2 Mn2 3.2266(15) 1_556
Ca2 Mn2 3.2266(15) .
Ca2 Sb5 3.2429(9) .
Ca2 Sb5 3.2430(9) 1_556
Ca2 Mn1 3.6180(14) .
Ca2 Mn1 3.6180(14) 1_556
Ca2 Sb3 3.7165(16) .
Ca2 La4 3.8679(18) 7_665
Ca2 Ca4 3.8679(18) 7_665
Ca3 Sb1 3.1470(11) 1_556
Ca3 Sb1 3.1470(11) .
Ca3 Sb3 3.1648(17) 7_565
Ca3 Mn1 3.2521(14) .
Ca3 Mn1 3.2522(14) 1_556
Ca3 Sb5 3.2934(11) 1_556
Ca3 Sb5 3.2934(11) .
Ca3 Sb2 3.7799(16) 3_556
Ca3 Ca4 3.882(2) .
Ca4 Mn3 3.084(4) 7_565
Ca4 Mn3 3.084(4) 7_566
Ca4 Sb4 3.1974(10) .
Ca4 Sb4 3.1974(10) 1_556
Ca4 Sb5 3.2396(10) .
Ca4 Sb5 3.2396(10) 1_556
Ca4 Sb3 3.2752(14) .
Ca4 Sb3 3.4807(14) 7_565
Ca4 Mn2 3.7948(16) 7_565
Ca4 Mn2 3.7948(16) 7_566
Ca4 La2 3.8679(18) 7_565
Ca4 Ca2 3.8679(18) 7_565
Ca5 Sb4 3.1979(16) .
Ca5 Sb3 3.2479(12) 1_554
Ca5 Sb3 3.2479(12) .
Ca5 Mn1 3.254(2) 3_545
Ca5 Sb2 3.3754(12) 1_554
Ca5 Sb2 3.3755(12) .
Ca5 Sb1 3.5855(16) 3_545
Ca5 Mn3 3.641(7) .
Ca5 Mn2 3.661(2) .
Ca5 La3 4.1335(18) 7_665
Ca5 Ca3 4.1335(18) 7_665
Ca5 Ca3 4.1335(18) 7_664
Mn1 Sb5 2.7562(14) .
Mn1 Sb2 2.7661(7) 3_556
Mn1 Sb2 2.7661(7) 3
Mn1 Sb1 2.8496(12) .
Mn1 La3 3.2521(14) 1_554
Mn1 Ca3 3.2521(14) 1_554
Mn1 Ca5 3.254(2) 3
Mn1 La2 3.6180(14) 1_554
Mn2 Mn3 1.313(7) .
Mn2 Sb3 2.7417(9) .
Mn2 Sb3 2.7417(9) 1_554
Mn2 Sb4 2.8218(16) 7_665
Mn2 Sb5 2.9048(16) .
Mn2 La2 3.2266(15) 1_554
Mn2 Ca2 3.2266(15) 1_554
Mn2 Ca4 3.7948(16) 7_665
Mn2 Ca4 3.7948(16) 7_664
Mn3 Sb3 2.730(3) .
Mn3 Sb3 2.730(3) 1_554
Mn3 Sb4 2.844(7) 7_665
Mn3 Sb5 3.009(7) 7_665
Mn3 Ca4 3.084(4) 7_665
Mn3 La4 3.084(4) 7_665
Mn3 La4 3.084(4) 7_664
Mn3 Ca4 3.084(4) 7_664
Sb1 Mn1 2.8496(12) 5_565
Sb1 La3 3.1470(11) 5_566
Sb1 La3 3.1470(11) 1_554
Sb1 Ca3 3.1470(11) 1_554
Sb1 Ca3 3.1470(11) 5_566
Sb1 La3 3.1470(11) 5_565
Sb1 Ca3 3.1470(11) 5_565
Sb1 Ca5 3.5855(16) 3
Sb1 Ca5 3.5855(16) 7_565
Sb2 Mn1 2.7660(7) 3_546
Sb2 Mn1 2.7660(7) 3_545
Sb2 La2 3.2082(16) 3_546
Sb2 Ca2 3.2082(16) 3_546
Sb2 La1 3.3481(4) 1_556
Sb2 Ca1 3.3481(4) 1_556
Sb2 Ca5 3.3755(12) 1_556
Sb2 La3 3.7798(16) 3_546
Sb2 Ca3 3.7798(16) 3_546
Sb3 Mn3 2.730(3) 1_556
Sb3 Mn2 2.7417(9) 1_556
Sb3 La3 3.1649(17) 7_665
Sb3 Ca3 3.1649(17) 7_665
Sb3 Ca5 3.2479(12) 1_556
Sb3 Ca4 3.4808(15) 7_665
Sb3 La4 3.4808(15) 7_665
Sb4 Mn2 2.8217(16) 7_565
Sb4 Mn3 2.844(7) 7_565
Sb4 La2 3.1706(9) 7_564
Sb4 Ca2 3.1706(9) 7_564
Sb4 La2 3.1706(9) 7_565
Sb4 Ca2 3.1706(9) 7_565
Sb4 La4 3.1974(10) 1_554
Sb4 Ca4 3.1974(10) 1_554
Sb5 Mn3 3.009(7) 7_565
Sb5 La4 3.2396(10) 1_554
Sb5 Ca4 3.2396(10) 1_554
Sb5 Ca2 3.2430(9) 1_554
Sb5 La2 3.2430(9) 1_554
